data_2213371
loop_
_publ_author_name
'Qi-Yong Zhu'
'Yi-Jun Wei'
'Feng-Wu Wang'

_publ_section_title
;
 Dibromido{4-chloro-2-[3-(dimethylamino)propyliminomethyl]phenolato}zinc(II)
;
_journal_coeditor_code HG2197
_journal_issue 5
_journal_name_full 'Acta Crystallographica Section E'
_journal_page_first m1431
_journal_page_last m1432
_journal_paper_doi 10.1107/S1600536807010379
_journal_volume 63
_journal_year 2007
_chemical_formula_iupac '[Zn Br2 (C12 H17 Cl N2 O)]'
_chemical_formula_moiety 'C12 H17 Br2 Cl N2 O Zn'
_chemical_formula_sum 'C12 H17 Br2 Cl N2 O Zn'
_chemical_formula_weight 465.92
_chemical_name_systematic
;
Dibromido{4-chloro-2-[3-(dimethylamino)propyliminomethyl]phenolato}zinc(II)
;
_space_group_IT_number 14
_symmetry_cell_setting monoclinic
_symmetry_space_group_name_Hall '-P 2yn'
_symmetry_space_group_name_H-M 'P 1 21/n 1'
_atom_sites_solution_hydrogens geom
_atom_sites_solution_primary direct
_atom_sites_solution_secondary difmap
_audit_creation_method SHELXL-97
_cell_angle_alpha 90.00
_cell_angle_beta 91.886(2)
_cell_angle_gamma 90.00
_cell_formula_units_Z 4
_cell_length_a 7.1030(10)
_cell_length_b 14.851(2)
_cell_length_c 16.058(2)
_cell_measurement_reflns_used 1555
_cell_measurement_temperature 298(2)
_cell_measurement_theta_max 24.9
_cell_measurement_theta_min 2.5
_cell_volume 1693.0(4)
_computing_cell_refinement 'SAINT (Bruker, 2002)'
_computing_data_collection 'SMART (Bruker, 2002)'
_computing_data_reduction SAINT
_computing_molecular_graphics 'SHELXTL (Bruker, 2002)'
_computing_publication_material SHELXTL
_computing_structure_refinement 'SHELXL97 (Sheldrick, 1997)'
_computing_structure_solution 'SHELXS97 (Sheldrick, 1997)'
_diffrn_ambient_temperature 298(2)
_diffrn_measured_fraction_theta_full 0.992
_diffrn_measured_fraction_theta_max 0.992
_diffrn_measurement_device_type 'Bruker APEXII area-detector'
_diffrn_measurement_method \w
_diffrn_radiation_monochromator graphite
_diffrn_radiation_source 'fine-focus sealed tube'
_diffrn_radiation_type MoK\a
_diffrn_radiation_wavelength 0.71073
_diffrn_reflns_av_R_equivalents 0.0645
_diffrn_reflns_av_sigmaI/netI 0.0773
_diffrn_reflns_limit_h_max 8
_diffrn_reflns_limit_h_min -8
_diffrn_reflns_limit_k_max 18
_diffrn_reflns_limit_k_min -18
_diffrn_reflns_limit_l_max 20
_diffrn_reflns_limit_l_min -20
_diffrn_reflns_number 12802
_diffrn_reflns_theta_full 26.50
_diffrn_reflns_theta_max 26.50
_diffrn_reflns_theta_min 1.87
_diffrn_standards_number 0
_exptl_absorpt_coefficient_mu 6.322
_exptl_absorpt_correction_T_max 0.5431
_exptl_absorpt_correction_T_min 0.3796
_exptl_absorpt_correction_type multi-scan
_exptl_absorpt_process_details '(SADABS; Sheldrick, 1996)'
_exptl_crystal_colour colourless
_exptl_crystal_density_diffrn 1.828
_exptl_crystal_density_method 'not measured'
_exptl_crystal_description block
_exptl_crystal_F_000 912
_exptl_crystal_size_max 0.19
_exptl_crystal_size_mid 0.11
_exptl_crystal_size_min 0.11
_refine_diff_density_max 0.658
_refine_diff_density_min -1.205
_refine_ls_extinction_method none
_refine_ls_goodness_of_fit_ref 1.019
_refine_ls_hydrogen_treatment mixed
_refine_ls_matrix_type full
_refine_ls_number_parameters 178
_refine_ls_number_reflns 3481
_refine_ls_number_restraints 1
_refine_ls_restrained_S_all 1.019
_refine_ls_R_factor_all 0.1061
_refine_ls_R_factor_gt 0.0603
_refine_ls_shift/su_max 0.000
_refine_ls_shift/su_mean 0.000
_refine_ls_structure_factor_coef Fsqd
_refine_ls_weighting_details 'calc w=1/[\s^2^(Fo^2^)+(0.0779P)^2^+5.4115P] where P=(Fo^2^+2Fc^2^)/3'
_refine_ls_weighting_scheme calc
_refine_ls_wR_factor_gt 0.1539
_refine_ls_wR_factor_ref 0.1794
_reflns_number_gt 2178
_reflns_number_total 3481
_reflns_threshold_expression I>2\s(I)
_cod_data_source_file hg2197.cif
_cod_data_source_block I
_cod_original_sg_symbol_H-M 'P 21/n'
_cod_database_code 2213371
_cod_database_fobs_code 2213371

loop_
_symmetry_equiv_pos_as_xyz
'x, y, z'
'-x+1/2, y+1/2, -z+1/2'
'-x, -y, -z'
'x-1/2, -y-1/2, z-1/2'

loop_
_atom_site_type_symbol
_atom_site_label
_atom_site_fract_x
_atom_site_fract_y
_atom_site_fract_z
_atom_site_U_iso_or_equiv
_atom_site_adp_type
_atom_site_calc_flag
_atom_site_refinement_flags
_atom_site_occupancy
Zn Zn1 0.73282(12) 0.74314(6) 0.89473(5) 0.0419(3) Uani d . 1
Br Br1 0.89523(14) 0.60775(7) 0.91491(6) 0.0627(3) Uani d . 1
Br Br2 0.86093(16) 0.86927(8) 0.96877(7) 0.0754(4) Uani d . 1
Cl Cl1 0.0431(3) 0.99137(17) 0.66569(15) 0.0652(7) Uani d . 1
O O1 0.6791(7) 0.7639(4) 0.7763(3) 0.0488(14) Uani d . 1
N N1 0.4592(8) 0.7318(4) 0.9220(4) 0.0368(14) Uani d . 1
N N2 0.3792(11) 0.8561(5) 1.1716(4) 0.0510(18) Uani d D 1
C C1 0.3667(9) 0.8206(5) 0.8017(4) 0.0331(16) Uani d . 1
C C2 0.5303(10) 0.8131(5) 0.7535(4) 0.0379(17) Uani d . 1
C C3 0.5270(11) 0.8577(6) 0.6772(5) 0.048(2) Uani d . 1
H H3 0.6294 0.8509 0.6432 0.058 Uiso calc R 1
C C4 0.3808(12) 0.9111(6) 0.6499(5) 0.047(2) Uani d . 1
H H4 0.3841 0.9395 0.5984 0.056 Uiso calc R 1
C C5 0.2291(11) 0.9220(5) 0.6996(5) 0.0400(18) Uani d . 1
C C6 0.2183(10) 0.8745(5) 0.7728(5) 0.0417(19) Uani d . 1
H H6 0.1099 0.8784 0.8036 0.050 Uiso calc R 1
C C7 0.3358(11) 0.7707(6) 0.8774(5) 0.0413(18) Uani d . 1
H H7 0.2124 0.7671 0.8947 0.050 Uiso calc R 1
C C8 0.4021(11) 0.6822(6) 0.9963(5) 0.0439(19) Uani d . 1
H H8A 0.4575 0.6225 0.9960 0.053 Uiso calc R 1
H H8B 0.2662 0.6754 0.9946 0.053 Uiso calc R 1
C C9 0.4632(10) 0.7303(5) 1.0761(5) 0.0409(18) Uani d . 1
H H9A 0.4377 0.6920 1.1234 0.049 Uiso calc R 1
H H9B 0.5979 0.7410 1.0759 0.049 Uiso calc R 1
C C10 0.3622(12) 0.8188(6) 1.0855(5) 0.049(2) Uani d . 1
H H10A 0.4131 0.8621 1.0470 0.059 Uiso calc R 1
H H10B 0.2299 0.8106 1.0705 0.059 Uiso calc R 1
C C11 0.2718(18) 0.9395(8) 1.1792(7) 0.094(4) Uani d . 1
H H11A 0.3074 0.9809 1.1366 0.142 Uiso calc R 1
H H11B 0.2978 0.9657 1.2330 0.142 Uiso calc R 1
H H11C 0.1397 0.9266 1.1730 0.142 Uiso calc R 1
C C12 0.5799(16) 0.8701(8) 1.2007(6) 0.081(3) Uani d . 1
H H12A 0.6440 0.9055 1.1603 0.121 Uiso calc R 1
H H12B 0.6412 0.8128 1.2071 0.121 Uiso calc R 1
H H12C 0.5829 0.9010 1.2532 0.121 Uiso calc R 1
H H2 0.308(9) 0.821(4) 1.203(4) 0.04(2) Uiso d D 1

loop_
_atom_site_aniso_label
_atom_site_aniso_U_11
_atom_site_aniso_U_22
_atom_site_aniso_U_33
_atom_site_aniso_U_12
_atom_site_aniso_U_13
_atom_site_aniso_U_23
Zn1 0.0327(5) 0.0589(6) 0.0344(5) 0.0040(4) 0.0042(4) -0.0012(4)
Br1 0.0628(6) 0.0655(6) 0.0594(6) 0.0162(5) -0.0044(5) -0.0043(5)
Br2 0.0678(7) 0.0785(8) 0.0799(8) -0.0102(5) 0.0023(6) -0.0036(6)
Cl1 0.0664(15) 0.0631(15) 0.0661(15) 0.0235(12) 0.0007(12) 0.0105(12)
O1 0.039(3) 0.075(4) 0.032(3) 0.016(3) 0.008(2) 0.003(3)
N1 0.037(3) 0.045(4) 0.029(3) -0.005(3) 0.009(3) -0.006(3)
N2 0.064(5) 0.056(4) 0.034(4) 0.004(4) 0.014(3) 0.005(3)
C1 0.033(4) 0.039(4) 0.027(4) -0.002(3) 0.004(3) -0.002(3)
C2 0.042(4) 0.044(4) 0.028(4) 0.001(3) 0.001(3) -0.006(3)
C3 0.039(4) 0.069(6) 0.037(4) 0.006(4) 0.009(3) 0.002(4)
C4 0.055(5) 0.051(5) 0.034(4) -0.012(4) 0.005(4) 0.001(4)
C5 0.044(5) 0.041(4) 0.034(4) -0.004(3) -0.009(3) -0.003(3)
C6 0.037(4) 0.047(5) 0.042(4) -0.002(3) 0.015(4) -0.005(4)
C7 0.033(4) 0.060(5) 0.032(4) 0.001(4) 0.006(3) -0.001(4)
C8 0.041(4) 0.054(5) 0.037(4) 0.001(4) 0.007(3) 0.006(4)
C9 0.034(4) 0.054(5) 0.035(4) 0.002(3) 0.007(3) 0.004(4)
C10 0.050(5) 0.062(6) 0.034(4) 0.014(4) 0.004(4) 0.012(4)
C11 0.128(11) 0.079(8) 0.078(8) 0.042(7) 0.023(7) -0.010(6)
C12 0.091(8) 0.099(9) 0.052(6) -0.030(7) -0.003(6) -0.008(6)

loop_
_atom_type_symbol
_atom_type_description
_atom_type_scat_dispersion_real
_atom_type_scat_dispersion_imag
_atom_type_scat_source
C C 0.0033 0.0016 'International Tables Vol C Tables 4.2.6.8 and 6.1.1.4'
H H 0.0000 0.0000 'International Tables Vol C Tables 4.2.6.8 and 6.1.1.4'
N N 0.0061 0.0033 'International Tables Vol C Tables 4.2.6.8 and 6.1.1.4'
O O 0.0106 0.0060 'International Tables Vol C Tables 4.2.6.8 and 6.1.1.4'
Cl Cl 0.1484 0.1585 'International Tables Vol C Tables 4.2.6.8 and 6.1.1.4'
Br Br -0.2901 2.4595 'International Tables Vol C Tables 4.2.6.8 and 6.1.1.4'
Zn Zn 0.2839 1.4301 'International Tables Vol C Tables 4.2.6.8 and 6.1.1.4'

loop_
_geom_angle_atom_site_label_1
_geom_angle_atom_site_label_2
_geom_angle_atom_site_label_3
_geom_angle
_geom_angle_publ_flag
O1 Zn1 N1 93.8(2) y
O1 Zn1 Br1 110.53(17) y
N1 Zn1 Br1 111.95(18) y
O1 Zn1 Br2 114.92(19) y
N1 Zn1 Br2 108.23(17) y
Br1 Zn1 Br2 115.39(5) y
C2 O1 Zn1 118.9(4) ?
C7 N1 C8 119.2(6) ?
C7 N1 Zn1 119.9(5) ?
C8 N1 Zn1 120.8(5) ?
C11 N2 C10 111.4(7) ?
C11 N2 C12 110.5(9) ?
C10 N2 C12 112.8(7) ?
C11 N2 H2 98(5) ?
C10 N2 H2 106(5) ?
C12 N2 H2 117(5) ?
C6 C1 C2 119.3(6) ?
C6 C1 C7 116.1(6) ?
C2 C1 C7 124.5(7) ?
O1 C2 C3 119.6(6) ?
O1 C2 C1 123.5(6) ?
C3 C2 C1 116.8(7) ?
C4 C3 C2 123.3(7) ?
C4 C3 H3 118.4 ?
C2 C3 H3 118.4 ?
C3 C4 C5 119.0(7) ?
C3 C4 H4 120.5 ?
C5 C4 H4 120.5 ?
C4 C5 C6 120.2(7) ?
C4 C5 Cl1 119.2(6) ?
C6 C5 Cl1 120.4(6) ?
C5 C6 C1 121.1(7) ?
C5 C6 H6 119.5 ?
C1 C6 H6 119.5 ?
N1 C7 C1 126.4(7) ?
N1 C7 H7 116.8 ?
C1 C7 H7 116.8 ?
N1 C8 C9 111.8(6) ?
N1 C8 H8A 109.3 ?
C9 C8 H8A 109.3 ?
N1 C8 H8B 109.3 ?
C9 C8 H8B 109.3 ?
H8A C8 H8B 107.9 ?
C10 C9 C8 111.8(7) ?
C10 C9 H9A 109.3 ?
C8 C9 H9A 109.3 ?
C10 C9 H9B 109.3 ?
C8 C9 H9B 109.3 ?
H9A C9 H9B 107.9 ?
N2 C10 C9 113.1(6) ?
N2 C10 H10A 109.0 ?
C9 C10 H10A 109.0 ?
N2 C10 H10B 109.0 ?
C9 C10 H10B 109.0 ?
H10A C10 H10B 107.8 ?
N2 C11 H11A 109.5 ?
N2 C11 H11B 109.5 ?
H11A C11 H11B 109.5 ?
N2 C11 H11C 109.5 ?
H11A C11 H11C 109.5 ?
H11B C11 H11C 109.5 ?
N2 C12 H12A 109.5 ?
N2 C12 H12B 109.5 ?
H12A C12 H12B 109.5 ?
N2 C12 H12C 109.5 ?
H12A C12 H12C 109.5 ?
H12B C12 H12C 109.5 ?

loop_
_geom_bond_atom_site_label_1
_geom_bond_atom_site_label_2
_geom_bond_distance
_geom_bond_publ_flag
Zn1 O1 1.952(5) y
Zn1 N1 2.014(6) y
Zn1 Br1 2.3354(14) y
Zn1 Br2 2.3830(15) y
Cl1 C5 1.748(8) ?
O1 C2 1.327(9) ?
N1 C7 1.254(10) ?
N1 C8 1.471(9) ?
N2 C11 1.462(12) ?
N2 C10 1.491(10) ?
N2 C12 1.499(12) ?
N2 H2 0.89(6) ?
C1 C6 1.391(10) ?
C1 C2 1.421(9) ?
C1 C7 1.447(10) ?
C2 C3 1.392(10) ?
C3 C4 1.367(12) ?
C3 H3 0.9300 ?
C4 C5 1.372(11) ?
C4 H4 0.9300 ?
C5 C6 1.376(11) ?
C6 H6 0.9300 ?
C7 H7 0.9300 ?
C8 C9 1.517(11) ?
C8 H8A 0.9700 ?
C8 H8B 0.9700 ?
C9 C10 1.509(11) ?
C9 H9A 0.9700 ?
C9 H9B 0.9700 ?
C10 H10A 0.9700 ?
C10 H10B 0.9700 ?
C11 H11A 0.9600 ?
C11 H11B 0.9600 ?
C11 H11C 0.9600 ?
C12 H12A 0.9600 ?
C12 H12B 0.9600 ?
C12 H12C 0.9600 ?

loop_
_geom_hbond_atom_site_label_D
_geom_hbond_atom_site_label_H
_geom_hbond_atom_site_label_A
_geom_hbond_site_symmetry_A
_geom_hbond_distance_DH
_geom_hbond_distance_HA
_geom_hbond_distance_DA
_geom_hbond_angle_DHA
N2 H2 O1 4_576 0.89(6) 1.97(6) 2.859(9) 174(7)
